data_8102024
loop_
_publ_author_name
'Cao, F.-Q.'
'Wang, Y.'
'Okabe, N.'
'Odoko, M.'

_publ_contact_author
;
Yue Wang
Inorganic Lab, Basic Science College
China Pharmaceutival university
Tong Jia Xiang 24
Nanjing,210009
China 
;
_publ_section_title
;
Crystal structure of aquabis(4-aminobenzoato)cadmium dihydrate, Cd
(H~2~O)(NH~2~C~6~H~4~COO)~2~ &#x00B7; 2H~2~O
;
_journal_issue 3
_journal_name_full 'Zeitschrift f\"ur Kristallographie - New Crystal Structures'
_journal_page_first 395
_journal_page_last 397
_journal_volume 221
_journal_year 2006
_chemical_formula_moiety 'C14 H14 Cd N2 O5, 2(H2 O)  '
_chemical_formula_sum 'C14 H18 Cd N2 O7'
_chemical_formula_weight 438.72
_space_group_IT_number 14
_symmetry_cell_setting monoclinic
_symmetry_Int_Tables_number 14
_symmetry_space_group_name_Hall '-P 2ybc'
_symmetry_space_group_name_H-M 'P 1 21/c 1'
_cell_angle_alpha 90
_cell_angle_beta 104.23(4)
_cell_angle_gamma 90
_cell_formula_units_Z 4
_cell_length_a 14.855(15)
_cell_length_b 6.150(10)
_cell_length_c 17.756(19)
_cell_measurement_temperature 123.1
_cell_measurement_theta_max 27.5
_cell_measurement_theta_min 3.0
_cell_volume 1572(3)
_computing_cell_refinement PROCESS-AUTO
_computing_data_collection PROCESS-AUTO
_computing_data_reduction CrystalStructure
_computing_publication_material 'CrystalStructure 3.6.0'
_computing_structure_refinement CRYSTALS
_computing_structure_solution SIR97
_diffrn_detector_area_resol_mean 10.00
_diffrn_measured_fraction_theta_full 0.9878
_diffrn_measured_fraction_theta_max 0.9878
_diffrn_measurement_device_type 'Rigaku RAXIS-RAPID'
_diffrn_measurement_method \w
_diffrn_radiation_type 'Mo K\a'
_diffrn_radiation_wavelength 0.7107
_diffrn_reflns_av_R_equivalents 0.040
_diffrn_reflns_limit_h_max 19
_diffrn_reflns_limit_h_min -19
_diffrn_reflns_limit_k_max 7
_diffrn_reflns_limit_k_min -7
_diffrn_reflns_limit_l_max 19
_diffrn_reflns_limit_l_min -23
_diffrn_reflns_number 14355
_diffrn_reflns_theta_full 27.48
_diffrn_reflns_theta_max 27.48
_exptl_absorpt_coefficient_mu 1.432
_exptl_absorpt_correction_T_max 0.751
_exptl_absorpt_correction_T_min 0.559
_exptl_absorpt_correction_type multi-scan
_exptl_absorpt_process_details
;
    Higashi, T. (1995). Program for Absorption Correction.
    Rigaku Corporation, Tokyo, Japan.
;
_exptl_crystal_colour light-orange
_exptl_crystal_density_diffrn 1.853
_exptl_crystal_density_method 'not measured'
_exptl_crystal_description block
_exptl_crystal_F_000 880.00
_exptl_crystal_size_max 0.40
_exptl_crystal_size_mid 0.20
_exptl_crystal_size_min 0.20
_refine_diff_density_max 3.60
_refine_diff_density_min -1.18
_refine_ls_extinction_method none
_refine_ls_goodness_of_fit_ref 0.997
_refine_ls_hydrogen_treatment refall
_refine_ls_number_parameters 235
_refine_ls_number_reflns 3550
_refine_ls_R_factor_gt 0.0490
_refine_ls_shift/su_max 0.0090
_refine_ls_structure_factor_coef Fsqd
_refine_ls_weighting_details 'w = 1/[0.0013Fo^2^ + 1.0000\s(Fo^2^)]/(4Fo^2^)'
_refine_ls_weighting_scheme calc
_refine_ls_wR_factor_ref 0.1210
_reflns_number_gt 3057
_reflns_number_total 3550
_reflns_threshold_expression F^2^>2.0\s(F^2^)
_cod_data_source_file 1267-1842.cff
_cod_data_source_block global
_cod_original_sg_symbol_Hall -p_2ybc
_cod_original_sg_symbol_H-M P12(1)/c1
_cod_original_formula_sum 'C14 H18 Cd N2 O7 '
_cod_database_code 8102024

loop_
_symmetry_equiv_pos_site_id
_symmetry_equiv_pos_as_xyz
1 +X,+Y,+Z
2 -X,1/2+Y,1/2-Z
3 -X,-Y,-Z
4 +X,1/2-Y,1/2+Z

loop_
_atom_site_label
_atom_site_type_symbol
_atom_site_fract_x
_atom_site_fract_y
_atom_site_fract_z
_atom_site_U_iso_or_equiv
_atom_site_adp_type
_atom_site_occupancy
_atom_site_symmetry_multiplicity
_atom_site_Wyckoff_symbol
_atom_site_calc_flag
_atom_site_refinement_flags
_atom_site_disorder_assembly
_atom_site_disorder_group
Cd1 Cd 0.74562(1) 0.07237(5) 0.75976(1) 0.01245(9) Uani 1 4 e d . . .
O1 O 0.8283(2) 0.0182(5) 0.6648(1) 0.0152(6) Uani 1 4 e d . . .
O2 O 0.7957(2) 0.3582(5) 0.6865(1) 0.0206(7) Uani 1 4 e d . . .
O3 O 0.6604(2) 0.4779(5) 0.3554(1) 0.0153(6) Uani 1 4 e d . . .
O4 O 0.6832(2) 0.1401(5) 0.3244(1) 0.0176(7) Uani 1 4 e d . . .
O5 O 0.7757(2) -0.3034(5) 0.7776(2) 0.0241(7) Uani 1 4 e d . . .
O6 O 0.4573(2) 0.1980(5) 0.7286(1) 0.0238(7) Uani 1 4 e d . . .
O7 O 1.0066(2) 0.3178(5) 0.7766(2) 0.0319(8) Uani 1 4 e d . . .
N1 N 0.8932(2) 0.4392(5) 0.3552(2) 0.0162(8) Uani 1 4 e d . . .
N2 N 0.6054(2) 0.0193(6) 0.6628(2) 0.0160(8) Uani 1 4 e d . . .
C1 C 0.8867(2) 0.3898(6) 0.4318(2) 0.0140(9) Uani 1 4 e d . . .
C2 C 0.9014(2) 0.1798(7) 0.4597(2) 0.0162(9) Uani 1 4 e d . . .
C3 C 0.8859(2) 0.1275(6) 0.5317(2) 0.0151(9) Uani 1 4 e d . . .
C4 C 0.8550(2) 0.2852(6) 0.5759(2) 0.0132(8) Uani 1 4 e d . . .
C5 C 0.8438(2) 0.4979(7) 0.5486(2) 0.0154(9) Uani 1 4 e d . . .
C6 C 0.8593(3) 0.5499(6) 0.4771(2) 0.0156(9) Uani 1 4 e d . . .
C7 C 0.8263(2) 0.2174(6) 0.6470(2) 0.0127(8) Uani 1 4 e d . . .
C8 C 0.6093(2) 0.0785(6) 0.5859(2) 0.0147(9) Uani 1 4 e d . . .
C9 C 0.6379(2) -0.0739(6) 0.5386(2) 0.0140(9) Uani 1 4 e d . . .
C10 C 0.6500(2) -0.0134(7) 0.4665(2) 0.0152(9) Uani 1 4 e d . . .
C11 C 0.6348(2) 0.2001(6) 0.4413(2) 0.0121(8) Uani 1 4 e d . . .
C12 C 0.6043(2) 0.3511(7) 0.4884(2) 0.0159(9) Uani 1 4 e d . . .
C13 C 0.5920(2) 0.2909(6) 0.5603(2) 0.0159(9) Uani 1 4 e d . . .
C14 C 0.6592(2) 0.2777(6) 0.3689(2) 0.0133(8) Uani 1 4 e d . . .
H1 H 0.9216 0.0735 0.4304 0.020 Uiso 1 4 e c R . .
H2 H 0.8961 -0.0139 0.5505 0.018 Uiso 1 4 e c R . .
H3 H 0.8259 0.6056 0.5787 0.019 Uiso 1 4 e c R . .
H4 H 0.8515 0.6925 0.4593 0.019 Uiso 1 4 e c R . .
H5 H 0.6489 -0.2169 0.5554 0.017 Uiso 1 4 e c R . .
H6 H 0.6683 -0.1163 0.4349 0.018 Uiso 1 4 e c R . .
H7 H 0.5922 0.4935 0.4712 0.019 Uiso 1 4 e c R . .
H8 H 0.5720 0.3927 0.5913 0.020 Uiso 1 4 e c R . .
H9 H 0.9062 0.3378 0.3262 0.020 Uiso 1 4 e c R . .
H10 H 0.8841 0.5698 0.3377 0.020 Uiso 1 4 e c R . .
H11 H 0.5891 -0.1217 0.6629 0.019 Uiso 1 4 e c R . .
H12 H 0.5603 0.0980 0.6757 0.020 Uiso 1 4 e c R . .
H13 H 0.4213 0.0580 0.7199 0.029 Uiso 1 4 e c R . .
H14 H 0.4263 0.3050 0.6999 0.028 Uiso 1 4 e c R . .
H15 H 0.9804 0.4523 0.7644 0.038 Uiso 1 4 e c R . .
H16 H 1.0685 0.3638 0.7975 0.038 Uiso 1 4 e c R . .
H17 H 0.7304 -0.3516 0.7893 0.032 Uiso 1 4 e c R . .
H18 H 0.7883 -0.3371 0.7309 0.032 Uiso 1 4 e c R . .

loop_
_atom_site_aniso_label
_atom_site_aniso_U_11
_atom_site_aniso_U_22
_atom_site_aniso_U_33
_atom_site_aniso_U_12
_atom_site_aniso_U_13
_atom_site_aniso_U_23
Cd1 0.0164(2) 0.0110(2) 0.0108(2) -0.00097(8) 0.0050(1) -0.00091(8)
O1 0.017(1) 0.013(1) 0.016(1) 0.001(1) 0.0035(9) 0.000(1)
O2 0.031(1) 0.015(1) 0.019(1) -0.002(1) 0.011(1) -0.004(1)
O3 0.019(1) 0.011(1) 0.016(1) 0.000(1) 0.003(1) 0.001(1)
O4 0.023(1) 0.015(1) 0.016(1) 0.001(1) 0.008(1) -0.001(1)
O5 0.034(1) 0.016(2) 0.030(1) -0.003(1) 0.021(1) -0.004(1)
O6 0.023(1) 0.022(2) 0.026(1) 0.003(1) 0.005(1) -0.002(1)
O7 0.028(1) 0.035(2) 0.032(2) -0.013(1) 0.005(1) 0.004(1)
N1 0.022(2) 0.017(2) 0.010(2) 0.001(1) 0.005(1) 0.002(1)
N2 0.017(1) 0.018(2) 0.014(1) -0.004(1) 0.005(1) 0.000(1)
C1 0.013(2) 0.016(2) 0.013(2) -0.002(1) 0.004(1) 0.003(1)
C2 0.020(2) 0.015(2) 0.015(2) 0.003(1) 0.007(1) -0.000(1)
C3 0.018(2) 0.011(2) 0.016(2) 0.003(1) 0.004(1) 0.002(1)
C4 0.012(1) 0.015(2) 0.012(2) -0.001(1) 0.003(1) 0.000(1)
C5 0.020(2) 0.013(2) 0.013(2) 0.000(1) 0.004(1) -0.002(2)
C6 0.020(2) 0.010(2) 0.016(2) -0.001(1) 0.003(1) 0.001(1)
C7 0.012(1) 0.015(2) 0.010(1) -0.001(1) 0.002(1) -0.002(1)
C8 0.012(2) 0.018(2) 0.014(2) -0.003(1) 0.003(1) -0.002(1)
C9 0.018(2) 0.010(2) 0.013(2) -0.002(1) 0.003(1) -0.000(1)
C10 0.017(2) 0.014(2) 0.014(2) -0.000(1) 0.003(1) -0.001(2)
C11 0.012(1) 0.012(2) 0.012(2) -0.001(1) 0.002(1) -0.000(1)
C12 0.017(2) 0.013(2) 0.018(2) 0.002(1) 0.005(1) 0.001(1)
C13 0.019(2) 0.016(2) 0.014(2) 0.003(1) 0.007(1) -0.001(1)
C14 0.011(1) 0.016(2) 0.012(2) -0.000(1) 0.002(1) -0.001(1)

loop_
_atom_type_symbol
_atom_type_description
_atom_type_scat_dispersion_real
_atom_type_scat_dispersion_imag
_atom_type_scat_source
C C 0.003 0.002
;
International Tables for Crystallography
(1992, Vol. C, Tables 4.2.6.8 and 6.1.1.4)
;
H H 0.000 0.000
;
International Tables for Crystallography
(1992, Vol. C, Table 6.1.1.4)
;
O O 0.011 0.006
;
International Tables for Crystallography
(1992, Vol. C, Tables 4.2.6.8 and 6.1.1.4)
;
N N 0.006 0.003
;
International Tables for Crystallography
(1992, Vol. C, Tables 4.2.6.8 and 6.1.1.4)
;
Cd Cd -0.807 1.202
;
International Tables for Crystallography
(1992, Vol. C, Tables 4.2.6.8 and 6.1.1.4)
;

loop_
_geom_angle_atom_site_label_1
_geom_angle_atom_site_label_2
_geom_angle_atom_site_label_3
_geom_angle
_geom_angle_publ_flag
_geom_angle_site_symmetry_1
_geom_angle_site_symmetry_2
_geom_angle_site_symmetry_3
O1 Cd1 O2 55.2(1) yes . . .
O1 Cd1 O3 164.3(1) yes . . 55504
O1 Cd1 O4 141.0(1) yes . . 55504
O1 Cd1 O5 80.9(1) yes . . .
O1 Cd1 N1 87.4(1) yes . . 55504
O1 Cd1 N2 88.9(1) yes . . .
O2 Cd1 O3 140.4(1) yes . . 55504
O2 Cd1 O4 85.8(1) yes . . 55504
O2 Cd1 O5 135.5(1) yes . . .
O2 Cd1 N1 93.0(1) yes . . 55504
O2 Cd1 N2 92.4(1) yes . . .
O3 Cd1 O4 54.6(1) yes 55504 . 55504
O3 Cd1 O5 83.8(1) yes 55504 . .
O3 Cd1 N1 92.6(1) yes 55504 . 55504
O3 Cd1 N2 88.5(1) yes 55504 . .
O4 Cd1 O5 137.4(1) yes 55504 . .
O4 Cd1 N1 94.4(1) yes 55504 . 55504
O4 Cd1 N2 94.2(1) yes 55504 . .
O5 Cd1 N1 76.59(9) yes . . 55504
O5 Cd1 N2 93.8(1) yes . . .
N1 Cd1 N2 170.1(1) yes 55504 . .
C7 O1 Cd1 93.4(2) no . . .
C7 O2 Cd1 90.1(2) no . . .
Cd1 O3 C14 92.5(2) no 55404 . .
Cd1 O4 C14 90.4(2) no 55404 . .
H17 O5 Cd1 104.5838 no . . .
H17 O5 H18 121.1124 no . . .
H18 O5 Cd1 99.9844 no . . .
H13 O6 H14 111.4180 no . . .
H15 O7 H16 97.9461 no . . .
Cd1 N1 C1 113.6(2) no 55404 . .
Cd1 N1 H10 74.9004 no 55404 . .
Cd1 N1 H9 81.7617 no 55404 . .
C1 N1 H10 120.2117 no . . .
C1 N1 H9 119.7902 no . . .
H9 N1 H10 119.9974 no . . .
C8 N2 Cd1 115.0(2) no . . .
C8 N2 H11 108.6858 no . . .
C8 N2 H12 108.3331 no . . .
H11 N2 Cd1 108.5837 no . . .
H11 N2 H12 107.5273 no . . .
H12 N2 Cd1 108.4649 no . . .
C2 C1 N1 120.1(3) no . . .
C2 C1 C6 119.8(4) no . . .
C6 C1 N1 120.0(3) no . . .
C3 C2 C1 119.9(4) no . . .
C3 C2 H1 120.0380 no . . .
H1 C2 C1 120.0655 no . . .
C4 C3 H2 119.6673 no . . .
C4 C3 C2 120.6(4) no . . .
H2 C3 C2 119.7681 no . . .
C5 C4 C7 121.7(3) no . . .
C5 C4 C3 119.0(3) no . . .
C7 C4 C3 119.1(3) no . . .
C6 C5 C4 120.4(4) no . . .
C6 C5 H3 119.8968 no . . .
H3 C5 C4 119.7466 no . . .
H4 C6 C5 119.7511 no . . .
H4 C6 C1 119.9272 no . . .
C9 C8 N2 119.7(3) no . . .
C9 C8 C13 119.7(4) no . . .
C13 C8 N2 120.4(3) no . . .
C10 C9 C8 120.2(3) no . . .
C10 C9 H5 119.8059 no . . .
H5 C9 C8 119.9508 no . . .
C11 C10 C9 120.2(4) no . . .
C11 C10 H6 119.8963 no . . .
H6 C10 C9 119.8613 no . . .
C12 C11 C14 119.0(3) no . . .
C12 C11 C10 119.2(3) no . . .
C14 C11 C10 121.6(3) no . . .
C13 C12 C11 120.6(4) no . . .
C13 C12 H7 119.7688 no . . .
H7 C12 C11 119.6117 no . . .
H8 C13 C8 120.0251 no . . .
H8 C13 C12 120.0214 no . . .

loop_
_geom_bond_atom_site_label_1
_geom_bond_atom_site_label_2
_geom_bond_distance
_geom_bond_publ_flag
_geom_bond_site_symmetry_1
_geom_bond_site_symmetry_2
Cd1 O1 2.341(3) yes . .
Cd1 O2 2.410(3) yes . .
Cd1 O3 2.374(3) yes . 55504
Cd1 O4 2.413(3) yes . 55504
Cd1 O5 2.360(3) yes . .
Cd1 N1 2.421(3) yes . 55504
Cd1 N2 2.376(3) yes . .
O1 C7 1.264(5) no . .
O2 C7 1.268(5) no . .
O3 Cd1 2.374(3) no . 55404
O3 C14 1.256(5) no . .
O4 Cd1 2.413(3) no . 55404
O4 C14 1.267(5) no . .
O5 H17 0.8075 no . .
O5 H18 0.9182 no . .
O6 H13 1.0054 no . .
O6 H14 0.8882 no . .
O7 H15 0.9173 no . .
O7 H16 0.9460 no . .
N1 Cd1 2.421(3) no . 55404
N1 C1 1.420(5) no . .
N1 H9 0.8600 no . .
N1 H10 0.8600 no . .
N2 C8 1.429(5) no . .
N2 H11 0.9000 no . .
N2 H12 0.9000 no . .
C1 C2 1.381(5) no . .
C1 C6 1.394(6) no . .
C2 C3 1.391(5) no . .
C2 H1 0.9300 no . .
C3 C4 1.395(5) no . .
C3 H2 0.9300 no . .
C4 C5 1.391(6) no . .
C4 C7 1.487(5) no . .
C5 C6 1.382(6) no . .
C5 H3 0.9300 no . .
C6 H4 0.9301 no . .
C8 C9 1.392(6) no . .
C8 C13 1.386(5) no . .
C9 C10 1.387(6) no . .
C9 H5 0.9300 no . .
C10 C11 1.387(6) no . .
C10 H6 0.9300 no . .
C11 C12 1.398(5) no . .
C11 C14 1.498(5) no . .
C12 C13 1.383(5) no . .
C12 H7 0.9300 no . .
C13 H8 0.9299 no . .

loop_
_geom_contact_atom_site_label_1
_geom_contact_atom_site_label_2
_geom_contact_distance
_geom_contact_publ_flag
_geom_contact_site_symmetry_1
_geom_contact_site_symmetry_2
Cd1 C1 3.260(3) no . 55504
Cd1 C7 2.724(4) no . .
Cd1 C8 3.250(3) no . .
Cd1 C14 2.734(4) no . 55504
O1 O2 2.202(4) no . .
O1 O5 3.050(4) no . .
O1 O7 3.430(4) no . .
O1 N1 3.290(4) no . 55504
O1 N2 3.303(4) no . .
O1 C3 2.787(5) no . .
O1 C4 2.377(5) no . .
O1 C8 3.231(4) no . .
O1 C9 3.198(4) no . .
O1 H2 2.4869 no . .
O1 H3 2.9581 no . 54501
O1 H5 3.2275 no . .
O1 H9 2.9503 no . 55504
O1 H10 3.0259 no . 55504
O1 H18 2.6165 no . .
O2 O4 3.285(4) no . 55504
O2 O5 2.696(4) no . 56501
O2 O7 3.159(7) no . .
O2 N1 3.504(4) no . 55504
O2 N2 3.454(4) no . .
O2 C4 2.385(5) no . .
O2 C5 2.848(5) no . .
O2 C8 3.374(4) no . .
O2 C13 3.320(4) no . .
O2 H3 2.5705 no . .
O2 H8 3.3437 no . .
O2 H9 2.8799 no . 55504
O2 H15 2.8124 no . .
O2 H17 2.8851 no . 56501
O2 H18 2.0459 no . 56501
O3 O4 2.197(4) no . .
O3 O5 3.163(4) no . 55404
O3 O6 2.823(4) no . 66603
O3 O6 3.465(3) no . 55404
O3 N1 3.467(4) no . .
O3 N2 3.314(4) no . 55404
O3 C1 3.344(4) no . .
O3 C6 3.233(4) no . .
O3 C11 2.383(5) no . .
O3 C12 2.802(5) no . .
O3 H4 3.2595 no . .
O3 H6 2.8547 no . 56501
O3 H7 2.5087 no . .
O3 H10 3.4598 no . .
O3 H11 3.4362 no . 55404
O3 H12 3.2057 no . 55404
O3 H13 3.2570 no . 66603
O3 H14 1.9453 no . 66603
O3 H17 2.8873 no . 55404
O4 O2 3.285(4) no . 55404
O4 O5 2.725(4) no . 54404
O4 O6 2.933(4) no . 65603
O4 O6 3.512(3) no . 55404
O4 N1 3.547(4) no . .
O4 N2 3.510(4) no . 55404
O4 C1 3.507(4) no . .
O4 C2 3.537(4) no . .
O4 C10 2.849(5) no . .
O4 C11 2.388(5) no . .
O4 H6 2.5692 no . .
O4 H9 3.5210 no . .
O4 H12 3.2441 no . 55404
O4 H13 1.9779 no . 65603
O4 H14 3.1591 no . 65603
O4 H17 2.0596 no . 54404
O4 H18 3.1524 no . 54404
O5 O2 2.696(4) no . 54501
O5 O3 3.163(4) no . 55504
O5 O4 2.725(4) no . 54504
O5 O6 3.436(4) no . 64602
O5 N1 2.963(4) no . 55504
O5 N2 3.458(4) no . .
O5 H1 3.4536 no . 54504
O5 H4 3.2169 no . 55504
O5 H6 3.5742 no . 54504
O5 H9 3.4462 no . 55504
O5 H10 2.2249 no . 55504
O5 H11 3.2100 no . .
O5 H13 3.0587 no . 64602
O5 H14 3.1931 no . 64602
O5 H15 3.4512 no . 54501
O6 O3 2.823(4) no . 66603
O6 O3 3.465(3) no . 55504
O6 O4 2.933(4) no . 65603
O6 O4 3.512(3) no . 55504
O6 O5 3.436(4) no . 65602
O6 O6 3.342(4) no . 64602
O6 O6 3.342(4) no . 65602
O6 N2 2.945(4) no . .
O6 N2 3.062(4) no . 65602
O6 C14 3.398(4) no . 55504
O6 H6 3.0808 no . 65603
O6 H8 3.5097 no . .
O6 H11 3.1913 no . .
O6 H11 2.4647 no . 65602
O6 H12 2.0750 no . .
O6 H12 3.0372 no . 65602
O6 H13 2.8598 no . 65602
O6 H14 3.0601 no . 64602
O6 H17 2.7448 no . 65602
O7 N1 2.905(5) no . 55504
O7 C7 3.133(4) no . .
O7 H1 3.3463 no . 55504
O7 H9 2.1364 no . 55504
O7 H10 3.3384 no . 55504
N1 O1 3.290(4) no . 55404
N1 O2 3.504(4) no . 55404
N1 O5 2.963(4) no . 55404
N1 O7 2.905(5) no . 55404
N1 C2 2.427(5) no . .
N1 C6 2.437(6) no . .
N1 H1 2.5963 no . .
N1 H4 2.6057 no . .
N1 H15 3.3313 no . 55404
N1 H16 3.5511 no . 55404
N1 H17 3.5017 no . 55404
N1 H18 3.4056 no . 55404
N2 O3 3.314(4) no . 55504
N2 O4 3.510(4) no . 55504
N2 O6 3.062(4) no . 64602
N2 C7 3.576(5) no . .
N2 C9 2.439(5) no . .
N2 C13 2.443(5) no . .
N2 H5 2.6028 no . .
N2 H8 2.6113 no . .
N2 H13 3.1501 no . .
N2 H13 3.5983 no . 64602
N2 H14 3.3848 no . .
N2 H14 2.9093 no . 64602
N2 H17 3.4126 no . .
N2 H18 3.4691 no . .
C1 Cd1 3.260(3) no . 55404
C1 C3 2.399(5) no . .
C1 C4 2.789(5) no . .
C1 C5 2.408(6) no . .
C1 C14 3.360(4) no . .
C1 H1 2.0151 no . .
C1 H2 3.2366 no . .
C1 H3 3.2458 no . .
C1 H4 2.0250 no . .
C1 H9 1.9926 no . .
C1 H10 1.9965 no . .
C2 C4 2.419(5) no . .
C2 C5 2.777(6) no . .
C2 C6 2.400(5) no . .
C2 H2 2.0207 no . .
C2 H4 3.0864 no . 54501
C2 H4 3.2385 no . .
C2 H9 2.5792 no . .
C2 H10 3.1995 no . .
C3 C5 2.401(6) no . .
C3 C6 2.767(5) no . .
C3 C7 2.485(5) no . .
C3 C10 3.519(5) no . .
C3 H1 2.0233 no . .
C3 H3 3.4865 no . 54501
C3 H3 3.2409 no . .
C3 H4 2.9573 no . 54501
C3 H6 3.5948 no . .
C4 C6 2.406(5) no . .
C4 C11 3.584(4) no . .
C4 H1 3.2569 no . .
C4 H2 2.0237 no . .
C4 H3 2.0207 no . .
C4 H4 3.2428 no . .
C4 H15 3.5584 no . .
C5 C7 2.514(6) no . .
C5 C12 3.571(5) no . .
C5 H2 3.2398 no . .
C5 H2 3.0995 no . 56501
C5 H4 2.0126 no . .
C5 H5 3.4124 no . 56501
C6 C14 3.539(5) no . .
C6 H1 3.2411 no . .
C6 H1 3.5063 no . 56501
C6 H2 2.9739 no . 56501
C6 H3 2.0140 no . .
C6 H6 3.4322 no . 56501
C6 H9 3.2070 no . .
C6 H10 2.5932 no . .
C7 C8 3.252(5) no . .
C7 C9 3.479(5) no . .
C7 C13 3.473(4) no . .
C7 H2 2.6286 no . .
C7 H3 2.6774 no . .
C7 H9 3.1287 no . 55504
C7 H15 3.0535 no . .
C7 H18 3.2340 no . 56501
C8 C10 2.410(6) no . .
C8 C11 2.787(5) no . .
C8 C12 2.397(5) no . .
C8 H5 2.0236 no . .
C8 H6 3.2473 no . .
C8 H7 3.2353 no . .
C8 H8 2.0189 no . .
C8 H11 1.9174 no . .
C8 H12 1.9135 no . .
C9 C11 2.405(5) no . .
C9 C12 2.767(5) no . .
C9 C13 2.403(5) no . .
C9 H3 3.3491 no . 54501
C9 H6 2.0183 no . .
C9 H7 2.9271 no . 54501
C9 H8 3.2429 no . .
C9 H11 2.5030 no . .
C9 H12 3.1228 no . .
C10 C12 2.401(6) no . .
C10 C13 2.778(6) no . .
C10 C14 2.519(6) no . .
C10 H2 3.5939 no . .
C10 H4 3.5272 no . 54501
C10 H5 2.0177 no . .
C10 H7 3.1583 no . 54501
C10 H7 3.2397 no . .
C10 H12 3.5385 no . 65603
C10 H13 3.2287 no . 65603
C10 H14 3.4030 no . 65603
C11 C13 2.416(5) no . .
C11 H5 3.2422 no . .
C11 H6 2.0185 no . .
C11 H7 2.0258 no . .
C11 H8 3.2536 no . .
C11 H11 3.4193 no . 65603
C11 H13 3.1990 no . 65603
C12 C13 3.585(5) no . 66603
C12 C14 2.496(5) no . .
C12 H5 2.9193 no . 56501
C12 H6 3.2429 no . .
C12 H7 3.3124 no . 66603
C12 H8 2.0158 no . .
C12 H8 3.0859 no . 66603
C13 C12 3.585(5) no . 66603
C13 H5 3.2417 no . .
C13 H5 3.1500 no . 56501
C13 H7 2.0134 no . .
C13 H7 2.9673 no . 66603
C13 H11 3.1298 no . .
C13 H12 2.5113 no . .
C14 Cd1 2.734(4) no . 55404
C14 O6 3.398(4) no . 55404
C14 H6 2.6805 no . .
C14 H7 2.6354 no . .
C14 H12 3.4679 no . 55404
C14 H13 2.6921 no . 65603
C14 H14 2.9877 no . 66603
C14 H17 3.2734 no . 54404

loop_
_geom_hbond_atom_site_label_D
_geom_hbond_atom_site_label_H
_geom_hbond_atom_site_label_A
_geom_hbond_site_symmetry_D
_geom_hbond_site_symmetry_H
_geom_hbond_site_symmetry_A
_geom_hbond_distance_DH
_geom_hbond_distance_HA
_geom_hbond_distance_DA
_geom_hbond_angle_DHA
_geom_hbond_publ_flag
O6 H13 O4 . . 3_656 1.00 1.978 2.933(6) 158 yes
O6 H14 O3 . . 3_666 0.89 1.945 2.824(6) 170 yes
O5 H18 O2 . . 1_545 0.92 2.045 2.697(6) 127 yes
O5 H17 O4 . . 4_545 0.81 2.059 2.726(6) 140 yes
N1 H9 O7 . . 4_554 0.86 2.136 2.905(5) 149 yes
N1 H10 O5 . . 4_554 0.87 2.225 2.963(4) 144 yes
N2 H12 O6 . . . 0.89 2.075 2.945(4) 162 yes

loop_
_geom_torsion_atom_site_label_1
_geom_torsion_atom_site_label_2
_geom_torsion_atom_site_label_3
_geom_torsion_atom_site_label_4
_geom_torsion
_geom_torsion_publ_flag
_geom_torsion_site_symmetry_1
_geom_torsion_site_symmetry_2
_geom_torsion_site_symmetry_3
_geom_torsion_site_symmetry_4
Cd1 O1 C7 O2 7.6(3) no . . . .
Cd1 O1 C7 C4 -168.6(2) no . . . .
Cd1 O2 C7 O1 -7.4(3) no . . . .
Cd1 O2 C7 C4 168.8(2) no . . . .
H9 N1 C1 C2 0.3 no . . . .
Cd1 N2 C8 C9 88.4(4) no . . . .
N1 C1 C2 C3 -173.6(3) no . . . .
N1 C1 C6 C5 173.6(3) no . . . .
C1 C2 C3 C4 0.4(5) no . . . .
C2 C3 C4 C5 -2.9(5) no . . . .
C3 C4 C5 C6 2.8(5) no . . . .
C3 C4 C7 O1 -1.8(4) no . . . .
C3 C4 C7 O2 -178.1(3) no . . . .
C4 C5 C6 C1 -0.4(5) no . . . .
N2 C8 C9 C10 -174.2(3) no . . . .
N2 C8 C13 C12 174.1(3) no . . . .
C8 C9 C10 C11 0.7(5) no . . . .
C9 C10 C11 C12 -2.0(5) no . . . .
C10 C11 C12 C13 1.9(5) no . . . .
C10 C11 C14 O3 -167.1(3) no . . . .
C10 C11 C14 O4 9.0(4) no . . . .
C11 C12 C13 C8 -0.4(5) no . . . .
